data_4122014
loop_
_publ_author_name
'Hoshino, Manabu'
'Uchida, Emi'
'Norikane, Yasuo'
'Azumi, Reiko'
'Nozawa, Shunsuke'
'Tomita, Ayana'
'Sato, Tokushi'
'Adachi, Shin-Ichi'
'Koshihara, Shin-Ya'

_publ_section_title
;
 Crystal Melting by Light: X-ray Crystal Structure Analysis of an Azo
 Crystal Showing Photoinduced Crystal-Melt Transition.
;
_journal_issue 25
_journal_name_full 'Journal of the American Chemical Society'
_journal_page_first 9158
_journal_page_last 9164
_journal_paper_doi 10.1021/ja503652c
_journal_volume 136
_journal_year 2014
_chemical_formula_sum 'C74 H116 N4 O4'
_chemical_formula_weight 1125.71
_chemical_name_systematic
; 
 ? 
;
_space_group_IT_number 2
_symmetry_cell_setting triclinic
_symmetry_space_group_name_Hall '-P 1'
_symmetry_space_group_name_H-M 'P -1'
_atom_sites_solution_hydrogens geom
_atom_sites_solution_primary direct
_atom_sites_solution_secondary difmap
_audit_creation_method SHELXL-97
_cell_angle_alpha 111.6890(14)
_cell_angle_beta 104.6421(10)
_cell_angle_gamma 102.2580(11)
_cell_formula_units_Z 2
_cell_length_a 12.5100(3)
_cell_length_b 18.0407(5)
_cell_length_c 18.8888(6)
_cell_measurement_temperature 293(2)
_cell_volume 3604.13(19)
_computing_cell_refinement 'Scalepack (Otwinowski & Minor, 1997)'
_computing_data_collection 'marccd software (Doyle, 2006)'
_computing_data_reduction 'Denzo (Otwinowski & Minor, 1997)'
_computing_molecular_graphics 'ORTEP-3 for Windows (Farrugia, 1998)'
_computing_publication_material 'SHELXL-97 (Sheldrick, 1997)'
_computing_structure_refinement 'SHELXL-97 (Sheldrick, 1997)'
_computing_structure_solution 'SIR2011 (Burla et al., 2011)'
_diffrn_ambient_temperature 293(2)
_diffrn_measured_fraction_theta_full 0.881
_diffrn_measured_fraction_theta_max 0.881
_diffrn_measurement_device_type 'MarCCD 165 with MarDTB'
_diffrn_measurement_method 'phi scan'
_diffrn_radiation_monochromator 'Si 111'
_diffrn_radiation_source 'PF-AR NW14A undulator beamline'
_diffrn_radiation_type synchrotron
_diffrn_radiation_wavelength 0.68889
_diffrn_reflns_av_R_equivalents 0.0392
_diffrn_reflns_av_unetI/netI 0.0419
_diffrn_reflns_limit_h_max 12
_diffrn_reflns_limit_h_min -12
_diffrn_reflns_limit_k_max 18
_diffrn_reflns_limit_k_min -18
_diffrn_reflns_limit_l_max 18
_diffrn_reflns_limit_l_min -18
_diffrn_reflns_number 24662
_diffrn_reflns_theta_full 20.37
_diffrn_reflns_theta_max 20.37
_diffrn_reflns_theta_min 1.73
_exptl_absorpt_coefficient_mu 0.063
_exptl_absorpt_correction_T_max 0.98401
_exptl_absorpt_correction_T_min 0.96897
_exptl_absorpt_correction_type multi-scan
_exptl_absorpt_process_details 'PLATON-MULABS was used (A.L.Spek, 2008)'
_exptl_crystal_colour orange
_exptl_crystal_density_diffrn 1.037
_exptl_crystal_density_method 'not measured'
_exptl_crystal_description plate
_exptl_crystal_F_000 1240
_exptl_crystal_size_max 0.50
_exptl_crystal_size_mid 0.15
_exptl_crystal_size_min 0.05
_refine_diff_density_max 0.205
_refine_diff_density_min -0.167
_refine_diff_density_rms 0.028
_refine_ls_extinction_method none
_refine_ls_goodness_of_fit_ref 1.060
_refine_ls_hydrogen_treatment constr
_refine_ls_matrix_type full
_refine_ls_number_parameters 742
_refine_ls_number_reflns 6860
_refine_ls_number_restraints 109
_refine_ls_restrained_S_all 1.140
_refine_ls_R_factor_all 0.0943
_refine_ls_R_factor_gt 0.0763
_refine_ls_shift/su_max 0.001
_refine_ls_shift/su_mean 0.000
_refine_ls_structure_factor_coef Fsqd
_refine_ls_weighting_details 'calc w=1/[\s^2^(Fo^2^)+(0.1862P)^2^+0.1083P] where P=(Fo^2^+2Fc^2^)/3'
_refine_ls_weighting_scheme calc
_refine_ls_wR_factor_gt 0.2256
_refine_ls_wR_factor_ref 0.2500
_reflns_number_gt 5024
_reflns_number_total 6860
_reflns_threshold_expression >2sigma(I)
_cod_data_source_file ja503652c_si_002.cif
_cod_data_source_block 293K
_cod_depositor_comments 'Adding full bibliography for 4122010--4122014.cif.'
_cod_original_cell_volume 3604.12(17)
_cod_original_sg_symbol_H-M P-1
_cod_database_code 4122014

loop_
_symmetry_equiv_pos_as_xyz
'x, y, z'
'-x, -y, -z'

loop_
_atom_site_label
_atom_site_type_symbol
_atom_site_fract_x
_atom_site_fract_y
_atom_site_fract_z
_atom_site_U_iso_or_equiv
_atom_site_adp_type
_atom_site_occupancy
_atom_site_symmetry_multiplicity
_atom_site_calc_flag
_atom_site_refinement_flags
O1 O 0.8725(2) 0.14729(17) 0.70513(16) 0.1139(8) Uani 1 1 d .
O2 O 0.1974(2) 0.42229(15) 0.44592(15) 0.1095(8) Uani 1 1 d .
O3 O -0.0609(2) 0.30761(15) 0.46667(15) 0.1066(7) Uani 1 1 d .
O4 O 0.58820(19) -0.02814(13) 0.61529(13) 0.0982(7) Uani 1 1 d .
N1 N 0.6393(3) 0.32874(17) 0.58063(17) 0.0981(8) Uani 1 1 d .
N2 N 0.5572(2) 0.34024(16) 0.60519(17) 0.0948(8) Uani 1 1 d .
N3 N 0.1569(3) 0.09290(18) 0.5406(2) 0.1012(9) Uani 1 1 d .
N4 N 0.2551(3) 0.12937(18) 0.59728(19) 0.0968(8) Uani 1 1 d .
C1 C 0.7030(3) 0.2870(2) 0.6169(2) 0.0929(9) Uani 1 1 d .
C2 C 0.6578(3) 0.2421(2) 0.65555(19) 0.0916(9) Uani 1 1 d .
H2 H 0.5875 0.2447 0.6626 0.110 Uiso 1 1 calc R
C3 C 0.7120(3) 0.19439(19) 0.68363(17) 0.0866(9) Uani 1 1 d .
C4 C 0.8204(3) 0.1941(2) 0.6753(2) 0.0965(10) Uani 1 1 d .
C5 C 0.8674(3) 0.2390(2) 0.6381(2) 0.1046(10) Uani 1 1 d .
H5 H 0.9396 0.2390 0.6333 0.125 Uiso 1 1 calc R
C6 C 0.8085(3) 0.2833(2) 0.6082(2) 0.1011(10) Uani 1 1 d .
H6 H 0.8399 0.3114 0.5817 0.121 Uiso 1 1 calc R
C7 C 0.9819(4) 0.1429(3) 0.6986(3) 0.1354(14) Uani 1 1 d .
H7A H 1.0387 0.1997 0.7238 0.162 Uiso 1 1 calc R
H7B H 0.9724 0.1159 0.6414 0.162 Uiso 1 1 calc R
C8 C 1.0253(4) 0.0931(3) 0.7401(3) 0.1465(16) Uani 1 1 d .
H8A H 1.0217 0.1155 0.7944 0.176 Uiso 1 1 calc R
H8B H 0.9721 0.0349 0.7100 0.176 Uiso 1 1 calc R
C9 C 1.1448(5) 0.0930(4) 0.7483(4) 0.1680(19) Uani 1 1 d .
H9A H 1.1467 0.0720 0.6935 0.202 Uiso 1 1 calc R
H9B H 1.1960 0.1518 0.7778 0.202 Uiso 1 1 calc R
C10 C 1.1994(6) 0.0472(5) 0.7867(4) 0.187(2) Uani 1 1 d .
H10A H 1.2053 0.0726 0.8433 0.225 Uiso 1 1 calc R
H10B H 1.1439 -0.0101 0.7614 0.225 Uiso 1 1 calc R
C11 C 1.3129(6) 0.0395(5) 0.7881(5) 0.205(3) Uani 1 1 d .
H11A H 1.3081 0.0195 0.7317 0.246 Uiso 1 1 calc R
H11B H 1.3682 0.0971 0.8172 0.246 Uiso 1 1 calc R
C12 C 1.3664(8) -0.0061(6) 0.8171(7) 0.275(5) Uani 1 1 d .
H12A H 1.3107 -0.0635 0.7890 0.330 Uiso 1 1 calc R
H12B H 1.3733 0.0149 0.8739 0.330 Uiso 1 1 calc R
C13 C 1.4783(9) -0.0142(7) 0.8164(7) 0.248(4) Uani 1 1 d .
H13A H 1.4654 -0.0508 0.7601 0.297 Uiso 1 1 calc R
H13B H 1.5290 0.0415 0.8293 0.297 Uiso 1 1 calc R
C14 C 1.5419(12) -0.0428(9) 0.8631(11) 0.381(10) Uani 1 1 d DU
H14A H 1.4961 -0.1018 0.8434 0.457 Uiso 1 1 calc R
H14B H 1.5423 -0.0130 0.9178 0.457 Uiso 1 1 calc R
C15 C 1.6601(13) -0.0401(11) 0.8733(10) 0.315(6) Uani 1 1 d DU
H15A H 1.7081 0.0167 0.8872 0.378 Uiso 1 1 calc R
H15B H 1.6616 -0.0786 0.8219 0.378 Uiso 1 1 calc R
C16 C 1.7111(16) -0.0640(14) 0.9383(13) 0.398(10) Uani 1 1 d DU
H16A H 1.7084 -0.0259 0.9893 0.478 Uiso 1 1 calc R
H16B H 1.6629 -0.1209 0.9241 0.478 Uiso 1 1 calc R
C17 C 1.8271(16) -0.0614(17) 0.9501(13) 0.497(17) Uani 1 1 d DU
H17A H 1.8775 -0.0034 0.9703 0.597 Uiso 1 1 calc R
H17B H 1.8320 -0.0952 0.8982 0.597 Uiso 1 1 calc R
C18 C 1.8711(19) -0.0963(13) 1.0129(14) 0.75(3) Uani 1 1 d DU
H18A H 1.8050 -0.1259 1.0207 1.119 Uiso 1 1 calc R
H18B H 1.9241 -0.0498 1.0643 1.119 Uiso 1 1 calc R
H18C H 1.9109 -0.1344 0.9921 1.119 Uiso 1 1 calc R
C19 C 0.4780(3) 0.3690(2) 0.5637(2) 0.0921(9) Uani 1 1 d .
C20 C 0.3844(3) 0.37529(18) 0.5898(2) 0.0891(9) Uani 1 1 d .
H20 H 0.3866 0.3693 0.6369 0.107 Uiso 1 1 calc R
C21 C 0.2881(3) 0.39001(18) 0.5497(2) 0.0887(9) Uani 1 1 d .
C22 C 0.2914(3) 0.4048(2) 0.4827(2) 0.0951(9) Uani 1 1 d .
C23 C 0.3869(3) 0.4019(2) 0.4574(2) 0.1065(11) Uani 1 1 d .
H23 H 0.3888 0.4133 0.4135 0.128 Uiso 1 1 calc R
C24 C 0.4777(3) 0.3826(2) 0.4958(2) 0.1012(10) Uani 1 1 d .
H24 H 0.5389 0.3786 0.4767 0.121 Uiso 1 1 calc R
C25 C 0.1939(3) 0.4410(3) 0.3789(2) 0.1138(11) Uani 1 1 d .
H25A H 0.1937 0.3928 0.3334 0.137 Uiso 1 1 calc R
H25B H 0.2624 0.4892 0.3946 0.137 Uiso 1 1 calc R
C26 C 0.0844(4) 0.4609(3) 0.3545(2) 0.1176(12) Uani 1 1 d .
H26A H 0.0878 0.5106 0.4001 0.141 Uiso 1 1 calc R
H26B H 0.0177 0.4139 0.3435 0.141 Uiso 1 1 calc R
C27 C 0.0649(4) 0.4772(3) 0.2800(2) 0.1226(12) Uani 1 1 d .
H27A H 0.1330 0.5228 0.2902 0.147 Uiso 1 1 calc R
H27B H 0.0583 0.4267 0.2339 0.147 Uiso 1 1 calc R
C28 C -0.0436(4) 0.5007(3) 0.2575(3) 0.1442(15) Uani 1 1 d .
H28A H -0.1119 0.4551 0.2471 0.173 Uiso 1 1 calc R
H28B H -0.0372 0.5512 0.3035 0.173 Uiso 1 1 calc R
C29 C -0.0617(7) 0.5164(5) 0.1849(4) 0.215(3) Uani 1 1 d .
H29A H -0.0502 0.4717 0.1426 0.258 Uiso 1 1 calc R
H29B H -0.0034 0.5697 0.1992 0.258 Uiso 1 1 calc R
C30 C -0.1902(13) 0.5200(8) 0.1498(8) 0.342(8) Uani 1 1 d DU
H30A H -0.2140 0.5024 0.0914 0.411 Uiso 1 1 calc R
H30B H -0.2468 0.4823 0.1591 0.411 Uiso 1 1 calc R
C31 C -0.1853(11) 0.5954(9) 0.1866(9) 0.346(8) Uani 1 1 d DU
H31A H -0.1168 0.6336 0.1876 0.416 Uiso 1 1 calc R
H31B H -0.1776 0.6085 0.2427 0.416 Uiso 1 1 calc R
C32 C -0.3054(13) 0.6093(14) 0.1403(11) 0.425(12) Uani 1 1 d DU
H32A H -0.2853 0.6676 0.1486 0.510 Uiso 1 1 calc R
H32B H -0.3322 0.5731 0.0820 0.510 Uiso 1 1 calc R
C33 C -0.3922(14) 0.5929(11) 0.1654(10) 0.345(8) Uani 1 1 d DU
H33A H -0.3607 0.6195 0.2248 0.415 Uiso 1 1 calc R
H33B H -0.4225 0.5321 0.1469 0.415 Uiso 1 1 calc R
C34 C -0.4998(16) 0.6227(17) 0.1367(15) 0.399(11) Uani 1 1 d DU
H34A H -0.4727 0.6841 0.1604 0.479 Uiso 1 1 calc R
H34B H -0.5278 0.6007 0.0776 0.479 Uiso 1 1 calc R
C35 C -0.5912(16) 0.5956(17) 0.1592(14) 0.447(14) Uani 1 1 d DU
H35A H -0.5635 0.6248 0.2185 0.536 Uiso 1 1 calc R
H35B H -0.6057 0.5358 0.1443 0.536 Uiso 1 1 calc R
C36 C -0.7068(12) 0.6048(9) 0.1275(7) 0.365(8) Uani 1 1 d DU
H36A H -0.7013 0.6362 0.0964 0.548 Uiso 1 1 calc R
H36B H -0.7281 0.6345 0.1726 0.548 Uiso 1 1 calc R
H36C H -0.7655 0.5496 0.0931 0.548 Uiso 1 1 calc R
C37 C 0.1802(3) 0.3822(2) 0.5728(2) 0.0959(9) Uani 1 1 d .
H37A H 0.1332 0.4105 0.5508 0.115 Uiso 1 1 calc R
H37B H 0.2044 0.4102 0.6319 0.115 Uiso 1 1 calc R
C38 C 0.0983(3) 0.1490(2) 0.5278(2) 0.0955(10) Uani 1 1 d .
C39 C 0.1560(3) 0.2360(2) 0.5617(2) 0.0961(10) Uani 1 1 d .
H39 H 0.2317 0.2591 0.6005 0.115 Uiso 1 1 calc R
C40 C 0.1060(3) 0.2897(2) 0.5404(2) 0.0891(9) Uani 1 1 d .
C41 C -0.0110(3) 0.2537(2) 0.4850(2) 0.0938(9) Uani 1 1 d .
C42 C -0.0702(3) 0.1664(2) 0.4523(2) 0.1066(11) Uani 1 1 d .
H42 H -0.1480 0.1429 0.4164 0.128 Uiso 1 1 calc R
C43 C -0.0148(3) 0.1158(2) 0.4725(2) 0.1050(11) Uani 1 1 d .
H43 H -0.0544 0.0576 0.4485 0.126 Uiso 1 1 calc R
C44 C -0.1780(3) 0.2723(2) 0.4083(2) 0.1128(11) Uani 1 1 d .
H44A H -0.2299 0.2423 0.4267 0.135 Uiso 1 1 calc R
H44B H -0.1807 0.2321 0.3562 0.135 Uiso 1 1 calc R
C45 C -0.2183(3) 0.3413(3) 0.3978(2) 0.1170(12) Uani 1 1 d .
H45A H -0.1664 0.3708 0.3790 0.140 Uiso 1 1 calc R
H45B H -0.2138 0.3820 0.4503 0.140 Uiso 1 1 calc R
C46 C -0.3433(4) 0.3067(3) 0.3371(3) 0.1225(13) Uani 1 1 d .
H46A H -0.3475 0.2637 0.2859 0.147 Uiso 1 1 calc R
H46B H -0.3943 0.2789 0.3576 0.147 Uiso 1 1 calc R
C47 C -0.3902(4) 0.3703(3) 0.3196(3) 0.1240(13) Uani 1 1 d .
H47A H -0.3412 0.3967 0.2971 0.149 Uiso 1 1 calc R
H47B H -0.3839 0.4144 0.3709 0.149 Uiso 1 1 calc R
C48 C -0.5159(4) 0.3345(3) 0.2613(3) 0.1379(15) Uani 1 1 d .
H48A H -0.5215 0.2904 0.2103 0.165 Uiso 1 1 calc R
H48B H -0.5642 0.3077 0.2839 0.165 Uiso 1 1 calc R
C49 C -0.5652(5) 0.3936(4) 0.2428(4) 0.1652(19) Uani 1 1 d D
H49A H -0.5187 0.4188 0.2182 0.198 Uiso 1 1 calc R
H49B H -0.5569 0.4389 0.2939 0.198 Uiso 1 1 calc R
C50 C -0.6912(6) 0.3585(6) 0.1873(5) 0.226(3) Uani 1 1 d D
H50A H -0.7224 0.3025 0.1833 0.271 Uiso 1 1 calc R
H50B H -0.7303 0.3930 0.2164 0.271 Uiso 1 1 calc R
C51 C -0.7265(8) 0.3505(12) 0.1156(8) 0.432(13) Uani 1 1 d D
H51A H -0.6943 0.3108 0.0852 0.518 Uiso 1 1 calc R
H51B H -0.6873 0.4049 0.1190 0.518 Uiso 1 1 calc R
C52 C -0.8595(8) 0.3223(9) 0.0581(8) 0.320(6) Uani 1 1 d D
H52A H -0.8920 0.2622 0.0422 0.384 Uiso 1 1 calc R
H52B H -0.8970 0.3499 0.0941 0.384 Uiso 1 1 calc R
C53 C -0.9033(16) 0.3305(16) -0.0110(12) 0.59(2) Uani 1 1 d D
H53A H -0.8735 0.2953 -0.0483 0.703 Uiso 1 1 calc R
H53B H -0.8581 0.3883 0.0040 0.703 Uiso 1 1 calc R
C54 C -1.0297(15) 0.3175(15) -0.0703(14) 0.54(2) Uani 1 1 d D
H54A H -1.0634 0.3596 -0.0461 0.654 Uiso 1 1 calc R
H54B H -1.0324 0.3114 -0.1240 0.654 Uiso 1 1 calc R
C55 C -1.0760(12) 0.2369(14) -0.0683(11) 0.57(3) Uani 1 1 d D
H55A H -1.0332 0.2005 -0.0877 0.853 Uiso 1 1 calc R
H55B H -1.1576 0.2100 -0.1027 0.853 Uiso 1 1 calc R
H55C H -1.0675 0.2473 -0.0132 0.853 Uiso 1 1 calc R
C56 C 0.3263(3) 0.0789(2) 0.6015(2) 0.0926(9) Uani 1 1 d .
C57 C 0.4388(3) 0.1223(2) 0.6609(2) 0.0943(9) Uani 1 1 d .
H57 H 0.4550 0.1772 0.6998 0.113 Uiso 1 1 calc R
C58 C 0.5275(3) 0.0883(2) 0.66488(18) 0.0892(9) Uani 1 1 d .
C59 C 0.4990(3) 0.0035(2) 0.60876(19) 0.0876(9) Uani 1 1 d .
C60 C 0.3857(3) -0.0424(2) 0.5507(2) 0.0981(10) Uani 1 1 d .
H60 H 0.3671 -0.0990 0.5148 0.118 Uiso 1 1 calc R
C61 C 0.3012(3) -0.0047(2) 0.5460(2) 0.0985(10) Uani 1 1 d .
H61 H 0.2269 -0.0352 0.5055 0.118 Uiso 1 1 calc R
C62 C 0.5663(3) -0.1129(2) 0.5561(2) 0.1025(10) Uani 1 1 d .
H62A H 0.5388 -0.1178 0.5012 0.123 Uiso 1 1 calc R
H62B H 0.5065 -0.1532 0.5606 0.123 Uiso 1 1 calc R
C63 C 0.6794(3) -0.1310(2) 0.5730(2) 0.1040(10) Uani 1 1 d .
H63A H 0.6690 -0.1836 0.5276 0.125 Uiso 1 1 calc R
H63B H 0.7393 -0.0862 0.5738 0.125 Uiso 1 1 calc R
C64 C 0.7247(3) -0.1384(2) 0.6503(2) 0.1125(11) Uani 1 1 d .
H64A H 0.6634 -0.1801 0.6521 0.135 Uiso 1 1 calc R
H64B H 0.7429 -0.0843 0.6965 0.135 Uiso 1 1 calc R
C65 C 0.8332(3) -0.1639(2) 0.6588(2) 0.1118(11) Uani 1 1 d .
H65A H 0.8141 -0.2176 0.6119 0.134 Uiso 1 1 calc R
H65B H 0.8933 -0.1221 0.6562 0.134 Uiso 1 1 calc R
C66 C 0.8844(4) -0.1727(3) 0.7345(3) 0.1321(14) Uani 1 1 d .
H66A H 0.8248 -0.2146 0.7373 0.159 Uiso 1 1 calc R
H66B H 0.9043 -0.1190 0.7816 0.159 Uiso 1 1 calc R
C67 C 0.9919(4) -0.1983(3) 0.7403(3) 0.1242(13) Uani 1 1 d .
H67A H 0.9715 -0.2523 0.6934 0.149 Uiso 1 1 calc R
H67B H 1.0508 -0.1568 0.7364 0.149 Uiso 1 1 calc R
C68 C 1.0456(5) -0.2063(3) 0.8157(3) 0.1497(16) Uani 1 1 d .
H68A H 0.9882 -0.2503 0.8178 0.180 Uiso 1 1 calc R
H68B H 1.0615 -0.1535 0.8627 0.180 Uiso 1 1 calc R
C69 C 1.1577(4) -0.2269(3) 0.8240(3) 0.1457(16) Uani 1 1 d .
H69A H 1.1410 -0.2797 0.7766 0.175 Uiso 1 1 calc R
H69B H 1.2141 -0.1830 0.8213 0.175 Uiso 1 1 calc R
C70 C 1.2153(6) -0.2356(4) 0.8979(4) 0.179(2) Uani 1 1 d .
H70A H 1.2300 -0.1835 0.9454 0.214 Uiso 1 1 calc R
H70B H 1.1598 -0.2807 0.8998 0.214 Uiso 1 1 calc R
C71 C 1.3265(5) -0.2534(4) 0.9067(4) 0.176(2) Uani 1 1 d .
H71A H 1.3109 -0.3073 0.8611 0.211 Uiso 1 1 calc R
H71B H 1.3807 -0.2102 0.9016 0.211 Uiso 1 1 calc R
C72 C 1.3861(8) -0.2570(6) 0.9821(6) 0.241(4) Uani 1 1 d .
H72A H 1.3346 -0.3020 0.9868 0.289 Uiso 1 1 calc R
H72B H 1.4014 -0.2039 1.0286 0.289 Uiso 1 1 calc R
C73 C 1.4995(8) -0.2726(7) 0.9849(6) 0.286(5) Uani 1 1 d .
H73A H 1.4838 -0.3292 0.9449 0.429 Uiso 1 1 calc R
H73B H 1.5407 -0.2660 1.0384 0.429 Uiso 1 1 calc R
H73C H 1.5468 -0.2326 0.9732 0.429 Uiso 1 1 calc R
C74 C 0.6538(3) 0.1425(2) 0.72037(19) 0.0963(9) Uani 1 1 d .
H74A H 0.6976 0.1062 0.7290 0.116 Uiso 1 1 calc R
H74B H 0.6556 0.1805 0.7731 0.116 Uiso 1 1 calc R

loop_
_atom_site_aniso_label
_atom_site_aniso_U_11
_atom_site_aniso_U_22
_atom_site_aniso_U_33
_atom_site_aniso_U_23
_atom_site_aniso_U_13
_atom_site_aniso_U_12
O1 0.0987(17) 0.1212(19) 0.1319(19) 0.0632(15) 0.0431(14) 0.0432(15)
O2 0.1094(17) 0.1100(19) 0.1259(18) 0.0656(15) 0.0489(14) 0.0385(14)
O3 0.0937(16) 0.0987(17) 0.1277(18) 0.0504(14) 0.0401(14) 0.0338(13)
O4 0.0917(15) 0.0774(15) 0.1134(16) 0.0326(12) 0.0376(12) 0.0240(12)
N1 0.0867(18) 0.0810(18) 0.121(2) 0.0457(15) 0.0399(16) 0.0134(15)
N2 0.0854(18) 0.0786(18) 0.115(2) 0.0408(15) 0.0388(16) 0.0198(14)
N3 0.086(2) 0.0843(19) 0.150(3) 0.0591(18) 0.0607(19) 0.0257(16)
N4 0.0881(19) 0.0899(19) 0.128(2) 0.0557(17) 0.0543(18) 0.0299(17)
C1 0.085(2) 0.074(2) 0.106(2) 0.0363(17) 0.0330(18) 0.0127(17)
C2 0.083(2) 0.078(2) 0.100(2) 0.0307(17) 0.0362(17) 0.0147(17)
C3 0.088(2) 0.0689(19) 0.0846(19) 0.0249(15) 0.0275(16) 0.0138(16)
C4 0.086(2) 0.088(2) 0.097(2) 0.0314(18) 0.0272(18) 0.0217(18)
C5 0.087(2) 0.106(3) 0.121(3) 0.051(2) 0.043(2) 0.028(2)
C6 0.087(2) 0.094(2) 0.117(3) 0.045(2) 0.0433(19) 0.0159(18)
C7 0.118(3) 0.153(4) 0.154(4) 0.078(3) 0.052(3) 0.059(3)
C8 0.122(3) 0.142(4) 0.204(5) 0.092(3) 0.066(3) 0.063(3)
C9 0.153(4) 0.188(5) 0.201(5) 0.115(4) 0.068(4) 0.073(4)
C10 0.162(5) 0.195(6) 0.224(6) 0.123(5) 0.045(4) 0.074(4)
C11 0.143(5) 0.241(8) 0.272(8) 0.164(7) 0.058(5) 0.075(5)
C12 0.208(8) 0.226(8) 0.388(13) 0.169(9) 0.039(8) 0.093(7)
C13 0.194(8) 0.289(10) 0.336(11) 0.191(9) 0.100(8) 0.128(8)
C14 0.233(11) 0.295(14) 0.57(3) 0.193(16) 0.063(15) 0.101(11)
C15 0.288(15) 0.353(17) 0.336(17) 0.171(14) 0.125(13) 0.127(13)
C16 0.34(2) 0.41(2) 0.41(3) 0.161(19) 0.15(2) 0.09(2)
C17 0.32(2) 0.76(5) 0.34(2) 0.19(3) 0.124(18) 0.13(3)
C18 0.68(5) 0.82(6) 0.33(3) 0.15(3) 0.15(3) -0.25(4)
C19 0.087(2) 0.066(2) 0.115(2) 0.0369(17) 0.0403(19) 0.0124(16)
C20 0.094(2) 0.0683(19) 0.098(2) 0.0351(16) 0.0363(18) 0.0169(16)
C21 0.098(2) 0.0600(18) 0.099(2) 0.0287(16) 0.0401(18) 0.0169(16)
C22 0.094(2) 0.073(2) 0.113(2) 0.0402(18) 0.038(2) 0.0191(17)
C23 0.110(3) 0.094(2) 0.128(3) 0.061(2) 0.055(2) 0.023(2)
C24 0.094(2) 0.095(2) 0.130(3) 0.062(2) 0.054(2) 0.0264(19)
C25 0.115(3) 0.106(3) 0.121(3) 0.058(2) 0.040(2) 0.028(2)
C26 0.118(3) 0.110(3) 0.114(3) 0.048(2) 0.032(2) 0.036(2)
C27 0.136(3) 0.109(3) 0.117(3) 0.050(2) 0.044(2) 0.036(2)
C28 0.138(4) 0.136(4) 0.147(4) 0.072(3) 0.024(3) 0.045(3)
C29 0.237(7) 0.250(8) 0.185(6) 0.131(6) 0.035(5) 0.120(6)
C30 0.410(18) 0.289(14) 0.295(13) 0.169(12) 0.013(12) 0.128(14)
C31 0.363(17) 0.295(15) 0.397(19) 0.148(15) 0.122(15) 0.175(15)
C32 0.34(2) 0.67(4) 0.41(2) 0.36(3) 0.145(16) 0.21(2)
C33 0.46(2) 0.42(2) 0.341(15) 0.261(15) 0.210(17) 0.27(2)
C34 0.55(3) 0.43(3) 0.39(2) 0.262(19) 0.24(2) 0.27(3)
C35 0.59(4) 0.48(3) 0.37(2) 0.220(19) 0.14(2) 0.33(3)
C36 0.50(2) 0.336(14) 0.256(11) 0.090(10) 0.110(13) 0.253(16)
C37 0.099(2) 0.083(2) 0.106(2) 0.0361(17) 0.0462(18) 0.0313(18)
C38 0.085(2) 0.083(2) 0.132(3) 0.052(2) 0.059(2) 0.026(2)
C39 0.090(2) 0.087(2) 0.114(2) 0.0440(19) 0.0473(18) 0.0240(19)
C40 0.090(2) 0.083(2) 0.107(2) 0.0415(18) 0.0536(19) 0.0329(19)
C41 0.092(2) 0.088(3) 0.114(2) 0.0458(19) 0.053(2) 0.035(2)
C42 0.088(2) 0.098(3) 0.134(3) 0.050(2) 0.048(2) 0.026(2)
C43 0.088(3) 0.082(2) 0.147(3) 0.049(2) 0.055(2) 0.022(2)
C44 0.108(3) 0.107(3) 0.119(3) 0.045(2) 0.041(2) 0.037(2)
C45 0.116(3) 0.107(3) 0.124(3) 0.049(2) 0.039(2) 0.042(2)
C46 0.120(3) 0.106(3) 0.128(3) 0.042(2) 0.036(2) 0.041(2)
C47 0.127(3) 0.111(3) 0.128(3) 0.052(2) 0.039(3) 0.041(2)
C48 0.129(3) 0.131(3) 0.137(3) 0.053(3) 0.032(3) 0.048(3)
C49 0.159(5) 0.172(5) 0.167(4) 0.089(4) 0.041(4) 0.060(4)
C50 0.152(5) 0.306(10) 0.246(8) 0.185(7) 0.031(5) 0.065(6)
C51 0.192(9) 0.74(3) 0.319(14) 0.35(2) 0.007(8) -0.031(12)
C52 0.177(7) 0.49(2) 0.319(14) 0.229(14) 0.083(8) 0.088(10)
C53 0.56(4) 0.73(5) 0.32(2) 0.29(3) 0.12(2) -0.11(3)
C54 0.281(17) 0.75(5) 0.28(2) 0.10(2) 0.048(13) -0.12(2)
C55 0.297(19) 1.17(8) 0.250(17) 0.31(4) 0.115(16) 0.27(3)
C56 0.086(2) 0.082(2) 0.120(2) 0.050(2) 0.052(2) 0.0227(19)
C57 0.104(3) 0.077(2) 0.111(2) 0.0434(18) 0.055(2) 0.028(2)
C58 0.092(2) 0.081(2) 0.096(2) 0.0403(17) 0.0403(17) 0.0228(18)
C59 0.084(2) 0.076(2) 0.104(2) 0.0396(18) 0.0413(18) 0.0223(18)
C60 0.090(2) 0.075(2) 0.123(3) 0.0396(19) 0.044(2) 0.0196(19)
C61 0.083(2) 0.079(2) 0.130(3) 0.046(2) 0.0437(19) 0.0167(18)
C62 0.104(2) 0.078(2) 0.114(2) 0.0309(18) 0.0450(19) 0.0259(18)
C63 0.106(3) 0.086(2) 0.116(3) 0.0351(19) 0.047(2) 0.0331(19)
C64 0.119(3) 0.095(3) 0.132(3) 0.048(2) 0.060(2) 0.040(2)
C65 0.122(3) 0.097(3) 0.124(3) 0.051(2) 0.053(2) 0.041(2)
C66 0.147(4) 0.131(3) 0.135(3) 0.064(3) 0.060(3) 0.058(3)
C67 0.129(3) 0.108(3) 0.142(3) 0.061(2) 0.049(3) 0.044(2)
C68 0.160(4) 0.155(4) 0.146(4) 0.075(3) 0.053(3) 0.066(3)
C69 0.140(4) 0.135(4) 0.154(4) 0.075(3) 0.031(3) 0.038(3)
C70 0.196(6) 0.178(5) 0.157(4) 0.077(4) 0.046(4) 0.072(5)
C71 0.160(5) 0.182(5) 0.197(5) 0.111(4) 0.036(4) 0.067(4)
C72 0.215(8) 0.291(10) 0.254(8) 0.154(8) 0.063(6) 0.125(7)
C73 0.224(8) 0.361(14) 0.289(11) 0.181(10) 0.051(8) 0.116(9)
C74 0.102(2) 0.082(2) 0.092(2) 0.0328(16) 0.0332(18) 0.0226(18)

loop_
_atom_type_symbol
_atom_type_description
_atom_type_scat_dispersion_real
_atom_type_scat_dispersion_imag
_atom_type_scat_source
C C 0.0019 0.0015 'International Tables Vol C Tables 4.2.6.8 and 6.1.1.4, and Sasaki (1989)'
H H 0.0000 0.0000 'International Tables Vol C Tables 4.2.6.8 and 6.1.1.4'
N N 0.0037 0.0031 'International Tables Vol C Tables 4.2.6.8 and 6.1.1.4, and Sasaki (1989)'
O O 0.0071 0.0057 'International Tables Vol C Tables 4.2.6.8 and 6.1.1.4, and Sasaki (1989)'

loop_
_geom_angle_atom_site_label_1
_geom_angle_atom_site_label_2
_geom_angle_atom_site_label_3
_geom_angle
C4 O1 C7 119.4(3)
C22 O2 C25 120.1(3)
C41 O3 C44 117.9(3)
C59 O4 C62 118.0(2)
N2 N1 C1 112.9(3)
N1 N2 C19 117.0(3)
N4 N3 C38 114.0(3)
N3 N4 C56 115.9(3)
C6 C1 C2 117.5(3)
C6 C1 N1 120.0(3)
C2 C1 N1 122.3(3)
C3 C2 C1 123.3(3)
C3 C2 H2 118.4
C1 C2 H2 118.4
C2 C3 C4 117.4(3)
C2 C3 C74 120.5(3)
C4 C3 C74 122.2(3)
O1 C4 C5 124.1(3)
O1 C4 C3 115.7(3)
C5 C4 C3 120.2(3)
C6 C5 C4 120.6(3)
C6 C5 H5 119.7
C4 C5 H5 119.7
C5 C6 C1 121.0(3)
C5 C6 H6 119.5
C1 C6 H6 119.5
O1 C7 C8 109.7(4)
O1 C7 H7A 109.7
C8 C7 H7A 109.7
O1 C7 H7B 109.7
C8 C7 H7B 109.7
H7A C7 H7B 108.2
C9 C8 C7 115.9(4)
C9 C8 H8A 108.3
C7 C8 H8A 108.3
C9 C8 H8B 108.3
C7 C8 H8B 108.3
H8A C8 H8B 107.4
C10 C9 C8 122.6(5)
C10 C9 H9A 106.7
C8 C9 H9A 106.7
C10 C9 H9B 106.7
C8 C9 H9B 106.7
H9A C9 H9B 106.6
C11 C10 C9 123.2(6)
C11 C10 H10A 106.5
C9 C10 H10A 106.5
C11 C10 H10B 106.5
C9 C10 H10B 106.5
H10A C10 H10B 106.5
C12 C11 C10 127.3(8)
C12 C11 H11A 105.5
C10 C11 H11A 105.5
C12 C11 H11B 105.5
C10 C11 H11B 105.5
H11A C11 H11B 106.1
C11 C12 C13 126.3(10)
C11 C12 H12A 105.7
C13 C12 H12A 105.7
C11 C12 H12B 105.7
C13 C12 H12B 105.7
H12A C12 H12B 106.2
C14 C13 C12 124.0(10)
C14 C13 H13A 106.3
C12 C13 H13A 106.3
C14 C13 H13B 106.3
C12 C13 H13B 106.3
H13A C13 H13B 106.4
C13 C14 C15 125.6(13)
C13 C14 H14A 105.9
C15 C14 H14A 105.9
C13 C14 H14B 105.9
C15 C14 H14B 105.9
H14A C14 H14B 106.2
C14 C15 C16 112.3(14)
C14 C15 H15A 109.1
C16 C15 H15A 109.1
C14 C15 H15B 109.1
C16 C15 H15B 109.1
H15A C15 H15B 107.9
C17 C16 C15 113.6(16)
C17 C16 H16A 108.8
C15 C16 H16A 108.8
C17 C16 H16B 108.8
C15 C16 H16B 108.8
H16A C16 H16B 107.7
C16 C17 C18 110.9(17)
C16 C17 H17A 109.5
C18 C17 H17A 109.5
C16 C17 H17B 109.5
C18 C17 H17B 109.5
H17A C17 H17B 108.0
C17 C18 H18A 109.5
C17 C18 H18B 109.5
H18A C18 H18B 109.5
C17 C18 H18C 109.5
H18A C18 H18C 109.5
H18B C18 H18C 109.5
C20 C19 C24 118.0(3)
C20 C19 N2 114.6(3)
C24 C19 N2 127.1(3)
C21 C20 C19 123.8(3)
C21 C20 H20 118.1
C19 C20 H20 118.1
C20 C21 C22 116.7(3)
C20 C21 C37 121.3(3)
C22 C21 C37 121.8(3)
O2 C22 C21 115.6(3)
O2 C22 C23 124.1(3)
C21 C22 C23 120.2(3)
C24 C23 C22 121.5(3)
C24 C23 H23 119.3
C22 C23 H23 119.3
C23 C24 C19 119.6(3)
C23 C24 H24 120.2
C19 C24 H24 120.2
O2 C25 C26 107.7(3)
O2 C25 H25A 110.2
C26 C25 H25A 110.2
O2 C25 H25B 110.2
C26 C25 H25B 110.2
H25A C25 H25B 108.5
C25 C26 C27 113.8(3)
C25 C26 H26A 108.8
C27 C26 H26A 108.8
C25 C26 H26B 108.8
C27 C26 H26B 108.8
H26A C26 H26B 107.7
C28 C27 C26 113.7(4)
C28 C27 H27A 108.8
C26 C27 H27A 108.8
C28 C27 H27B 108.8
C26 C27 H27B 108.8
H27A C27 H27B 107.7
C29 C28 C27 113.2(5)
C29 C28 H28A 108.9
C27 C28 H28A 108.9
C29 C28 H28B 108.9
C27 C28 H28B 108.9
H28A C28 H28B 107.8
C28 C29 C30 112.5(8)
C28 C29 H29A 109.1
C30 C29 H29A 109.1
C28 C29 H29B 109.1
C30 C29 H29B 109.1
H29A C29 H29B 107.8
C31 C30 C29 107.4(11)
C31 C30 H30A 110.2
C29 C30 H30A 110.2
C31 C30 H30B 110.2
C29 C30 H30B 110.2
H30A C30 H30B 108.5
C30 C31 C32 110.4(12)
C30 C31 H31A 109.6
C32 C31 H31A 109.6
C30 C31 H31B 109.6
C32 C31 H31B 109.6
H31A C31 H31B 108.1
C33 C32 C31 114.7(12)
C33 C32 H32A 108.6
C31 C32 H32A 108.6
C33 C32 H32B 108.6
C31 C32 H32B 108.6
H32A C32 H32B 107.6
C32 C33 C34 116.8(11)
C32 C33 H33A 108.1
C34 C33 H33A 108.1
C32 C33 H33B 108.1
C34 C33 H33B 108.1
H33A C33 H33B 107.3
C35 C34 C33 112.5(15)
C35 C34 H34A 109.1
C33 C34 H34A 109.1
C35 C34 H34B 109.1
C33 C34 H34B 109.1
H34A C34 H34B 107.8
C34 C35 C36 121.0(16)
C34 C35 H35A 107.1
C36 C35 H35A 107.1
C34 C35 H35B 107.1
C36 C35 H35B 107.1
H35A C35 H35B 106.8
C35 C36 H36A 109.5
C35 C36 H36B 109.5
H36A C36 H36B 109.5
C35 C36 H36C 109.5
H36A C36 H36C 109.5
H36B C36 H36C 109.5
C21 C37 C40 111.5(2)
C21 C37 H37A 109.3
C40 C37 H37A 109.3
C21 C37 H37B 109.3
C40 C37 H37B 109.3
H37A C37 H37B 108.0
C43 C38 C39 118.1(3)
C43 C38 N3 119.1(3)
C39 C38 N3 122.3(3)
C40 C39 C38 123.1(3)
C40 C39 H39 118.4
C38 C39 H39 118.4
C39 C40 C41 117.1(3)
C39 C40 C37 119.6(3)
C41 C40 C37 123.2(3)
O3 C41 C42 123.5(3)
O3 C41 C40 116.7(3)
C42 C41 C40 119.9(3)
C43 C42 C41 120.5(3)
C43 C42 H42 119.7
C41 C42 H42 119.7
C42 C43 C38 121.2(3)
C42 C43 H43 119.4
C38 C43 H43 119.4
O3 C44 C45 110.0(3)
O3 C44 H44A 109.7
C45 C44 H44A 109.7
O3 C44 H44B 109.7
C45 C44 H44B 109.7
H44A C44 H44B 108.2
C44 C45 C46 111.8(3)
C44 C45 H45A 109.3
C46 C45 H45A 109.3
C44 C45 H45B 109.3
C46 C45 H45B 109.3
H45A C45 H45B 107.9
C47 C46 C45 115.9(4)
C47 C46 H46A 108.3
C45 C46 H46A 108.3
C47 C46 H46B 108.3
C45 C46 H46B 108.3
H46A C46 H46B 107.4
C46 C47 C48 114.7(4)
C46 C47 H47A 108.6
C48 C47 H47A 108.6
C46 C47 H47B 108.6
C48 C47 H47B 108.6
H47A C47 H47B 107.6
C49 C48 C47 116.7(4)
C49 C48 H48A 108.1
C47 C48 H48A 108.1
C49 C48 H48B 108.1
C47 C48 H48B 108.1
H48A C48 H48B 107.3
C48 C49 C50 116.5(6)
C48 C49 H49A 108.2
C50 C49 H49A 108.2
C48 C49 H49B 108.2
C50 C49 H49B 108.2
H49A C49 H49B 107.3
C51 C50 C49 124.7(8)
C51 C50 H50A 106.1
C49 C50 H50A 106.1
C51 C50 H50B 106.1
C49 C50 H50B 106.1
H50A C50 H50B 106.3
C50 C51 C52 126.1(9)
C50 C51 H51A 105.8
C52 C51 H51A 105.8
C50 C51 H51B 105.8
C52 C51 H51B 105.8
H51A C51 H51B 106.2
C53 C52 C51 129.1(11)
C53 C52 H52A 105.0
C51 C52 H52A 105.0
C53 C52 H52B 105.0
C51 C52 H52B 105.0
H52A C52 H52B 105.9
C52 C53 C54 137.0(14)
C52 C53 H53A 102.9
C54 C53 H53A 102.9
C52 C53 H53B 102.9
C54 C53 H53B 102.9
H53A C53 H53B 105.1
C55 C54 C53 88.8(14)
C55 C54 H54A 113.9
C53 C54 H54A 113.9
C55 C54 H54B 113.9
C53 C54 H54B 113.9
H54A C54 H54B 111.1
C54 C55 H55A 109.5
C54 C55 H55B 109.5
H55A C55 H55B 109.5
C54 C55 H55C 109.5
H55A C55 H55C 109.5
H55B C55 H55C 109.5
C61 C56 C57 117.9(3)
C61 C56 N4 126.5(3)
C57 C56 N4 114.9(3)
C58 C57 C56 123.4(3)
C58 C57 H57 118.3
C56 C57 H57 118.3
C57 C58 C59 117.2(3)
C57 C58 C74 121.6(3)
C59 C58 C74 120.8(3)
O4 C59 C60 124.1(3)
O4 C59 C58 115.5(3)
C60 C59 C58 120.4(3)
C61 C60 C59 120.6(3)
C61 C60 H60 119.7
C59 C60 H60 119.7
C60 C61 C56 120.3(3)
C60 C61 H61 119.8
C56 C61 H61 119.8
O4 C62 C63 107.9(3)
O4 C62 H62A 110.1
C63 C62 H62A 110.1
O4 C62 H62B 110.1
C63 C62 H62B 110.1
H62A C62 H62B 108.4
C64 C63 C62 116.8(3)
C64 C63 H63A 108.1
C62 C63 H63A 108.1
C64 C63 H63B 108.1
C62 C63 H63B 108.1
H63A C63 H63B 107.3
C63 C64 C65 113.2(3)
C63 C64 H64A 108.9
C65 C64 H64A 108.9
C63 C64 H64B 108.9
C65 C64 H64B 108.9
H64A C64 H64B 107.8
C66 C65 C64 116.7(3)
C66 C65 H65A 108.1
C64 C65 H65A 108.1
C66 C65 H65B 108.1
C64 C65 H65B 108.1
H65A C65 H65B 107.3
C65 C66 C67 114.9(4)
C65 C66 H66A 108.5
C67 C66 H66A 108.5
C65 C66 H66B 108.5
C67 C66 H66B 108.5
H66A C66 H66B 107.5
C68 C67 C66 116.0(4)
C68 C67 H67A 108.3
C66 C67 H67A 108.3
C68 C67 H67B 108.3
C66 C67 H67B 108.3
H67A C67 H67B 107.4
C67 C68 C69 116.1(4)
C67 C68 H68A 108.3
C69 C68 H68A 108.3
C67 C68 H68B 108.3
C69 C68 H68B 108.3
H68A C68 H68B 107.4
C70 C69 C68 118.5(5)
C70 C69 H69A 107.7
C68 C69 H69A 107.7
C70 C69 H69B 107.7
C68 C69 H69B 107.7
H69A C69 H69B 107.1
C71 C70 C69 118.3(5)
C71 C70 H70A 107.7
C69 C70 H70A 107.7
C71 C70 H70B 107.7
C69 C70 H70B 107.7
H70A C70 H70B 107.1
C72 C71 C70 117.8(6)
C72 C71 H71A 107.9
C70 C71 H71A 107.9
C72 C71 H71B 107.9
C70 C71 H71B 107.9
H71A C71 H71B 107.2
C71 C72 C73 112.6(8)
C71 C72 H72A 109.1
C73 C72 H72A 109.1
C71 C72 H72B 109.1
C73 C72 H72B 109.1
H72A C72 H72B 107.8
C72 C73 H73A 109.5
C72 C73 H73B 109.5
H73A C73 H73B 109.5
C72 C73 H73C 109.5
H73A C73 H73C 109.5
H73B C73 H73C 109.5
C58 C74 C3 111.4(3)
C58 C74 H74A 109.3
C3 C74 H74A 109.3
C58 C74 H74B 109.3
C3 C74 H74B 109.3
H74A C74 H74B 108.0

loop_
_geom_bond_atom_site_label_1
_geom_bond_atom_site_label_2
_geom_bond_distance
O1 C4 1.362(4)
O1 C7 1.421(5)
O2 C22 1.369(4)
O2 C25 1.420(4)
O3 C41 1.362(4)
O3 C44 1.427(4)
O4 C59 1.357(4)
O4 C62 1.438(4)
N1 N2 1.254(3)
N1 C1 1.426(4)
N2 C19 1.411(4)
N3 N4 1.248(4)
N3 C38 1.424(4)
N4 C56 1.412(4)
C1 C6 1.382(4)
C1 C2 1.399(5)
C2 C3 1.373(4)
C2 H2 0.9300
C3 C4 1.404(5)
C3 C74 1.529(4)
C4 C5 1.388(5)
C5 C6 1.369(5)
C5 H5 0.9300
C6 H6 0.9300
C7 C8 1.492(6)
C7 H7A 0.9700
C7 H7B 0.9700
C8 C9 1.465(6)
C8 H8A 0.9700
C8 H8B 0.9700
C9 C10 1.451(7)
C9 H9A 0.9700
C9 H9B 0.9700
C10 C11 1.451(8)
C10 H10A 0.9700
C10 H10B 0.9700
C11 C12 1.345(9)
C11 H11A 0.9700
C11 H11B 0.9700
C12 C13 1.441(11)
C12 H12A 0.9700
C12 H12B 0.9700
C13 C14 1.355(11)
C13 H13A 0.9700
C13 H13B 0.9700
C14 C15 1.430(13)
C14 H14A 0.9700
C14 H14B 0.9700
C15 C16 1.487(15)
C15 H15A 0.9700
C15 H15B 0.9700
C16 C17 1.399(15)
C16 H16A 0.9700
C16 H16B 0.9700
C17 C18 1.575(17)
C17 H17A 0.9700
C17 H17B 0.9700
C18 H18A 0.9600
C18 H18B 0.9600
C18 H18C 0.9600
C19 C20 1.390(4)
C19 C24 1.391(5)
C20 C21 1.385(4)
C20 H20 0.9300
C21 C22 1.394(5)
C21 C37 1.516(5)
C22 C23 1.398(5)
C23 C24 1.370(5)
C23 H23 0.9300
C24 H24 0.9300
C25 C26 1.493(5)
C25 H25A 0.9700
C25 H25B 0.9700
C26 C27 1.514(5)
C26 H26A 0.9700
C26 H26B 0.9700
C27 C28 1.513(5)
C27 H27A 0.9700
C27 H27B 0.9700
C28 C29 1.472(8)
C28 H28A 0.9700
C28 H28B 0.9700
C29 C30 1.601(13)
C29 H29A 0.9700
C29 H29B 0.9700
C30 C31 1.258(11)
C30 H30A 0.9700
C30 H30B 0.9700
C31 C32 1.657(13)
C31 H31A 0.9700
C31 H31B 0.9700
C32 C33 1.311(11)
C32 H32A 0.9700
C32 H32B 0.9700
C33 C34 1.596(14)
C33 H33A 0.9700
C33 H33B 0.9700
C34 C35 1.375(17)
C34 H34A 0.9700
C34 H34B 0.9700
C35 C36 1.489(11)
C35 H35A 0.9700
C35 H35B 0.9700
C36 H36A 0.9600
C36 H36B 0.9600
C36 H36C 0.9600
C37 C40 1.523(5)
C37 H37A 0.9700
C37 H37B 0.9700
C38 C43 1.372(5)
C38 C39 1.391(5)
C39 C40 1.381(4)
C39 H39 0.9300
C40 C41 1.407(5)
C41 C42 1.401(5)
C42 C43 1.361(5)
C42 H42 0.9300
C43 H43 0.9300
C44 C45 1.497(5)
C44 H44A 0.9700
C44 H44B 0.9700
C45 C46 1.516(5)
C45 H45A 0.9700
C45 H45B 0.9700
C46 C47 1.497(5)
C46 H46A 0.9700
C46 H46B 0.9700
C47 C48 1.506(6)
C47 H47A 0.9700
C47 H47B 0.9700
C48 C49 1.445(6)
C48 H48A 0.9700
C48 H48B 0.9700
C49 C50 1.494(7)
C49 H49A 0.9700
C49 H49B 0.9700
C50 C51 1.257(9)
C50 H50A 0.9700
C50 H50B 0.9700
C51 C52 1.588(10)
C51 H51A 0.9700
C51 H51B 0.9700
C52 C53 1.357(13)
C52 H52A 0.9700
C52 H52B 0.9700
C53 C54 1.601(18)
C53 H53A 0.9700
C53 H53B 0.9700
C54 C55 1.46(2)
C54 H54A 0.9700
C54 H54B 0.9700
C55 H55A 0.9600
C55 H55B 0.9600
C55 H55C 0.9600
C56 C61 1.391(5)
C56 C57 1.391(5)
C57 C58 1.376(4)
C57 H57 0.9300
C58 C59 1.403(4)
C58 C74 1.517(4)
C59 C60 1.393(4)
C60 C61 1.375(4)
C60 H60 0.9300
C61 H61 0.9300
C62 C63 1.502(4)
C62 H62A 0.9700
C62 H62B 0.9700
C63 C64 1.493(5)
C63 H63A 0.9700
C63 H63B 0.9700
C64 C65 1.514(5)
C64 H64A 0.9700
C64 H64B 0.9700
C65 C66 1.493(5)
C65 H65A 0.9700
C65 H65B 0.9700
C66 C67 1.504(5)
C66 H66A 0.9700
C66 H66B 0.9700
C67 C68 1.487(6)
C67 H67A 0.9700
C67 H67B 0.9700
C68 C69 1.511(6)
C68 H68A 0.9700
C68 H68B 0.9700
C69 C70 1.482(7)
C69 H69A 0.9700
C69 H69B 0.9700
C70 C71 1.476(7)
C70 H70A 0.9700
C70 H70B 0.9700
C71 C72 1.464(8)
C71 H71A 0.9700
C71 H71B 0.9700
C72 C73 1.496(9)
C72 H72A 0.9700
C72 H72B 0.9700
C73 H73A 0.9600
C73 H73B 0.9600
C73 H73C 0.9600
C74 H74A 0.9700
C74 H74B 0.9700

loop_
_geom_hbond_atom_site_label_D
_geom_hbond_atom_site_label_H
_geom_hbond_atom_site_label_A
_geom_hbond_distance_DH
_geom_hbond_distance_HA
_geom_hbond_distance_DA
_geom_hbond_angle_DHA
C37 H37A O2 0.97 2.38 2.791(4) 105.1
C37 H37A O3 0.97 2.41 2.856(4) 107.3
C74 H74A O1 0.97 2.37 2.810(4) 107.2
C74 H74A O4 0.97 2.37 2.771(4) 104.0

loop_
_geom_torsion_atom_site_label_1
_geom_torsion_atom_site_label_2
_geom_torsion_atom_site_label_3
_geom_torsion_atom_site_label_4
_geom_torsion
C1 N1 N2 C19 -170.4(3)
C38 N3 N4 C56 -167.5(3)
N2 N1 C1 C6 -168.2(3)
N2 N1 C1 C2 17.7(4)
C6 C1 C2 C3 -1.0(5)
N1 C1 C2 C3 173.3(3)
C1 C2 C3 C4 2.5(4)
C1 C2 C3 C74 -176.1(3)
C7 O1 C4 C5 0.0(5)
C7 O1 C4 C3 179.4(3)
C2 C3 C4 O1 178.9(3)
C74 C3 C4 O1 -2.6(4)
C2 C3 C4 C5 -1.6(4)
C74 C3 C4 C5 176.9(3)
O1 C4 C5 C6 178.8(3)
C3 C4 C5 C6 -0.7(5)
C4 C5 C6 C1 2.3(5)
C2 C1 C6 C5 -1.5(5)
N1 C1 C6 C5 -175.8(3)
C4 O1 C7 C8 176.3(3)
O1 C7 C8 C9 -171.9(4)
C7 C8 C9 C10 -179.6(6)
C8 C9 C10 C11 173.7(6)
C9 C10 C11 C12 -175.1(9)
C10 C11 C12 C13 178.7(9)
C11 C12 C13 C14 163.1(12)
C12 C13 C14 C15 -170.2(13)
C13 C14 C15 C16 171.1(15)
C14 C15 C16 C17 -179.5(17)
C15 C16 C17 C18 -174.1(17)
N1 N2 C19 C20 175.9(2)
N1 N2 C19 C24 3.0(5)
C24 C19 C20 C21 3.5(5)
N2 C19 C20 C21 -170.1(3)
C19 C20 C21 C22 -4.5(5)
C19 C20 C21 C37 170.0(3)
C25 O2 C22 C21 177.9(3)
C25 O2 C22 C23 -1.6(5)
C20 C21 C22 O2 -177.7(2)
C37 C21 C22 O2 7.9(5)
C20 C21 C22 C23 1.9(5)
C37 C21 C22 C23 -172.6(3)
O2 C22 C23 C24 -178.9(3)
C21 C22 C23 C24 1.6(5)
C22 C23 C24 C19 -2.7(5)
C20 C19 C24 C23 0.2(5)
N2 C19 C24 C23 173.0(3)
C22 O2 C25 C26 -177.5(3)
O2 C25 C26 C27 -176.5(3)
C25 C26 C27 C28 -177.8(3)
C26 C27 C28 C29 180.0(5)
C27 C28 C29 C30 166.8(6)
C28 C29 C30 C31 88.1(15)
C29 C30 C31 C32 167.6(9)
C30 C31 C32 C33 88(3)
C31 C32 C33 C34 168.0(14)
C32 C33 C34 C35 174(3)
C33 C34 C35 C36 -170.4(14)
C20 C21 C37 C40 -75.9(4)
C22 C21 C37 C40 98.3(4)
N4 N3 C38 C43 -173.8(3)
N4 N3 C38 C39 14.1(4)
C43 C38 C39 C40 -2.1(5)
N3 C38 C39 C40 170.1(3)
C38 C39 C40 C41 3.5(5)
C38 C39 C40 C37 -172.7(3)
C21 C37 C40 C39 56.9(4)
C21 C37 C40 C41 -119.0(3)
C44 O3 C41 C42 -2.9(5)
C44 O3 C41 C40 177.7(3)
C39 C40 C41 O3 177.7(3)
C37 C40 C41 O3 -6.3(4)
C39 C40 C41 C42 -1.8(4)
C37 C40 C41 C42 174.3(3)
O3 C41 C42 C43 179.4(3)
C40 C41 C42 C43 -1.2(5)
C41 C42 C43 C38 2.7(6)
C39 C38 C43 C42 -1.1(5)
N3 C38 C43 C42 -173.5(3)
C41 O3 C44 C45 178.7(3)
O3 C44 C45 C46 -179.1(3)
C44 C45 C46 C47 -177.5(4)
C45 C46 C47 C48 -178.0(4)
C46 C47 C48 C49 179.8(4)
C47 C48 C49 C50 -177.9(5)
C48 C49 C50 C51 -111.0(15)
C49 C50 C51 C52 -173.4(12)
C50 C51 C52 C53 163(2)
C51 C52 C53 C54 -171(2)
C52 C53 C54 C55 -45(4)
N3 N4 C56 C61 4.8(5)
N3 N4 C56 C57 175.0(3)
C61 C56 C57 C58 3.1(5)
N4 C56 C57 C58 -167.9(3)
C56 C57 C58 C59 -4.0(5)
C56 C57 C58 C74 168.8(3)
C62 O4 C59 C60 3.2(5)
C62 O4 C59 C58 -176.1(3)
C57 C58 C59 O4 -179.2(3)
C74 C58 C59 O4 8.0(4)
C57 C58 C59 C60 1.5(5)
C74 C58 C59 C60 -171.4(3)
O4 C59 C60 C61 -177.5(3)
C58 C59 C60 C61 1.8(5)
C59 C60 C61 C56 -2.7(5)
C57 C56 C61 C60 0.3(5)
N4 C56 C61 C60 170.2(3)
C59 O4 C62 C63 176.4(3)
O4 C62 C63 C64 68.3(4)
C62 C63 C64 C65 175.2(3)
C63 C64 C65 C66 180.0(4)
C64 C65 C66 C67 179.9(3)
C65 C66 C67 C68 179.2(4)
C66 C67 C68 C69 -176.5(4)
C67 C68 C69 C70 179.9(5)
C68 C69 C70 C71 -178.4(5)
C69 C70 C71 C72 176.6(6)
C70 C71 C72 C73 -178.1(7)
C57 C58 C74 C3 -77.9(4)
C59 C58 C74 C3 94.7(4)
C2 C3 C74 C58 50.2(4)
C4 C3 C74 C58 -128.3(3)
